data_1536688
loop_
_publ_author_name
'Pohlkamp, M.W.'
'Jeitschko, W.'
'Hoffmann, R.D.'
'Kotzyba, G.'

_publ_section_title
;
 Preparation, properties, and crystal structure of the rare earth
 ruthenium carbides R3 Ru2 C5 (R = Y, Gd - Er)
;
_journal_name_full 'Journal of Solid State Chemistry'
_journal_page_first 77
_journal_page_last 87
_journal_volume 160
_journal_year 2001
_chemical_formula_sum 'C4.97 Gd3 Ru1.862'
_chemical_name_systematic 'Gd3 Ru1.862 C4.97'
_space_group_IT_number 176
_symmetry_space_group_name_Hall '-P 6c'
_symmetry_space_group_name_H-M 'P 63/m'
_cell_angle_alpha 90
_cell_angle_beta 90
_cell_angle_gamma 120
_cell_formula_units_Z 4
_cell_length_a 11.45
_cell_length_b 11.45
_cell_length_c 5.02
_cell_volume 569.961
_citation_journal_id_ASTM JSSCBI
_cod_data_source_file Pohlkamp_JSSCBI_2001_740.cif
_cod_data_source_block C4.97Gd3Ru1.862
_cod_original_cell_volume 569.9612
_cod_database_code 1536688

loop_
_symmetry_equiv_pos_as_xyz
x,y,z
x-y,x,z+1/2
-y,x-y,z
-x,-y,z+1/2
-x+y,-x,z
y,-x+y,z+1/2
-x,-y,-z
-x+y,-x,-z-1/2
y,-x+y,-z
x,y,-z-1/2
x-y,x,-z
-y,x-y,-z-1/2

loop_
_atom_site_label
_atom_site_type_symbol
_atom_site_fract_x
_atom_site_fract_y
_atom_site_fract_z
_atom_site_occupancy
_atom_site_U_iso_or_equiv
Ru2 Ru 0 0 0.0628 0.362 0.0
Gd1 Gd 0.2638 0.2634 0.25 0.738 0.0
Ru1 Ru 0.5065 0.2031 0.25 1 0.0
C2 C 0.0176 0.2091 0.25 1 0.0
C3 C 0.6115 0.1213 0.25 1 0.0
C1 C 0.3244 0.0687 0.25 1 0.0
C4 C 0.3333 0.6667 0.0036 0.47 0.0
Gd2 Gd 0.224 0.2225 0.25 0.262 0.0
Gd3 Gd 0.1279 0.5071 0.25 1 0.0
